data_7133477
loop_
_publ_author_name
'Cai, Zhuoer'
'Yinan, Zhang'
'Chen, Jian'
'He, Xiaofan'
'Zhang, Ziyue'
'Hua, Xiu-Ni'
'Sun, Baiwang'

_publ_section_title
;
 Symmetry breaking through molecular engineering to achieve "on-off-on"
 nonlinear optical switch in a [SnCl<sub>6</sub>]<sup>2-</sup> framework.
;
_journal_issue 70
_journal_name_full 'Chemical communications (Cambridge, England)'
_journal_page_first 9412
_journal_page_last 9415
_journal_paper_doi 10.1039/d4cc03006k
_journal_volume 60
_journal_year 2024
_chemical_formula_moiety 'Cl6 Sn, 2(C4 H12 N)'
_chemical_formula_sum 'C8 H24 Cl6 N2 Sn'
_chemical_formula_weight 479.68
_space_group_crystal_system cubic
_space_group_IT_number 228
_space_group_name_Hall '-F 4ud 2vw 3'
_space_group_name_H-M_alt 'F d -3 c :2'
_atom_sites_solution_hydrogens geom
_atom_sites_solution_primary dual
_audit_creation_date 2024-06-07
_audit_creation_method
;
Olex2 1.5
(compiled 2024.02.16 svn.r378c4104 for OlexSys, GUI svn.r6928)
;
_audit_update_record
;
2024-06-08 deposited with the CCDC.	2024-08-07 downloaded from the CCDC.
;
_cell_angle_alpha 90
_cell_angle_beta 90
_cell_angle_gamma 90
_cell_formula_units_Z 32
_cell_length_a 25.724(4)
_cell_length_b 25.724(4)
_cell_length_c 25.724(4)
_cell_measurement_reflns_used 4182
_cell_measurement_temperature 300.00
_cell_measurement_theta_max 26.228
_cell_measurement_theta_min 4.686
_cell_volume 17022(5)
_computing_cell_refinement 'SAINT V8.40A (Bruker, 2019)'
_computing_data_reduction 'SAINT V8.40A (Bruker, 2019)'
_computing_molecular_graphics 'Olex2 1.5 (Dolomanov et al., 2009)'
_computing_publication_material 'Olex2 1.5 (Dolomanov et al., 2009)'
_computing_structure_refinement 'SHELXL 2018/3 (Sheldrick, 2015)'
_computing_structure_solution 'SHELXT 2018/2 (Sheldrick, 2018)'
_diffrn_ambient_temperature 300.00
_diffrn_detector 'CCD area detector'
_diffrn_detector_area_resol_mean 5.6
_diffrn_detector_type 'Bruker SMART CCD 6000 area detector'
_diffrn_measured_fraction_theta_full 0.985
_diffrn_measured_fraction_theta_max 0.987
_diffrn_measurement_device 'three-circle diffractometer'
_diffrn_measurement_device_type 'Bruker SMART CCD 6000 area detector'
_diffrn_measurement_method '\w scans'
_diffrn_radiation_monochromator graphite
_diffrn_radiation_probe x-ray
_diffrn_radiation_type MoK\a
_diffrn_radiation_wavelength 0.71073
_diffrn_reflns_av_R_equivalents 0.0906
_diffrn_reflns_av_unetI/netI 0.0248
_diffrn_reflns_Laue_measured_fraction_full 0.985
_diffrn_reflns_Laue_measured_fraction_max 0.987
_diffrn_reflns_limit_h_max 32
_diffrn_reflns_limit_h_min -28
_diffrn_reflns_limit_k_max 31
_diffrn_reflns_limit_k_min -28
_diffrn_reflns_limit_l_max 32
_diffrn_reflns_limit_l_min -32
_diffrn_reflns_number 22802
_diffrn_reflns_point_group_measured_fraction_full 0.985
_diffrn_reflns_point_group_measured_fraction_max 0.987
_diffrn_reflns_theta_full 25.242
_diffrn_reflns_theta_max 26.401
_diffrn_reflns_theta_min 2.239
_diffrn_source 'sealed X-ray tube'
_diffrn_source_current 1.4
_diffrn_source_power 0.07
_diffrn_source_target Mo
_diffrn_source_voltage 50.0
_exptl_absorpt_coefficient_mu 1.941
_exptl_absorpt_correction_T_max 0.0932
_exptl_absorpt_correction_T_min 0.0516
_exptl_absorpt_correction_type none
_exptl_absorpt_process_details
;
SADABS-2016/2 (Bruker,2016/2) was used for absorption correction.
wR2(int) was 0.1295 before and 0.0730 after correction.
The Ratio of minimum to maximum transmission is 0.5536.
The \l/2 correction factor is Not present.
;
_exptl_crystal_colour 'clear light colourless'
_exptl_crystal_colour_lustre clear
_exptl_crystal_colour_modifier light
_exptl_crystal_colour_primary colourless
_exptl_crystal_density_diffrn 1.497
_exptl_crystal_description block
_exptl_crystal_F_000 7616
_exptl_crystal_size_max 0.15
_exptl_crystal_size_mid 0.14
_exptl_crystal_size_min 0.12
_refine_diff_density_max 0.368
_refine_diff_density_min -0.617
_refine_diff_density_rms 0.065
_refine_ls_extinction_method none
_refine_ls_goodness_of_fit_ref 1.101
_refine_ls_hydrogen_treatment constr
_refine_ls_matrix_type full
_refine_ls_number_parameters 29
_refine_ls_number_reflns 732
_refine_ls_number_restraints 0
_refine_ls_restrained_S_all 1.101
_refine_ls_R_factor_all 0.0503
_refine_ls_R_factor_gt 0.0316
_refine_ls_shift/su_max 0.000
_refine_ls_shift/su_mean 0.000
_refine_ls_structure_factor_coef Fsqd
_refine_ls_weighting_details 'w=1/[\s^2^(Fo^2^)+(0.0300P)^2^+36.1438P] where P=(Fo^2^+2Fc^2^)/3'
_refine_ls_weighting_scheme calc
_refine_ls_wR_factor_gt 0.0742
_refine_ls_wR_factor_ref 0.0897
_reflns_Friedel_coverage 0.000
_reflns_number_gt 505
_reflns_number_total 732
_reflns_threshold_expression 'I > 2\s(I)'
_cod_data_source_file d4cc03006k2.cif
_cod_data_source_block tmasncl300
_cod_depositor_comments 'Adding full bibliography for 7133473--7133477.cif.'
_cod_original_cell_volume 17023(8)
_cod_original_sg_symbol_Hall '-F 4cvw 2vw 3'
_cod_original_sg_symbol_H-M 'F d -3 c'
_cod_database_code 7133477
_shelx_shelxl_version_number 2018/3
_shelx_space_group_comment
;
The symmetry employed for this shelxl refinement is uniquely defined
by the following loop, which should always be used as a source of
symmetry information in preference to the above space-group names.
They are only intended as comments.
;
_shelx_estimated_absorpt_t_max 0.800
_shelx_estimated_absorpt_t_min 0.759
_olex2_refinement_description
;
1. Fixed Uiso
 At 1.5 times of:
  All C(H,H,H) groups
2. Others
 Fixed Sof: H6A(0.333333) H6B(0.333333) H6C(0.333333)
3.a Idealised Me refined as rotating group:
 C005(H00A,H00B,H00C), C6(H6A,H6B,H6C)
;
_olex2_submission_special_instructions 'No special instructions were received'

loop_
_space_group_symop_operation_xyz
'x, y, z'
'-x+1/4, -y+3/4, z+1/2'
'-x+3/4, y+1/2, -z+1/4'
'x+1/2, -y+1/4, -z+3/4'
'z, x, y'
'z+1/2, -x+1/4, -y+3/4'
'-z+1/4, -x+3/4, y+1/2'
'-z+3/4, x+1/2, -y+1/4'
'y, z, x'
'-y+3/4, z+1/2, -x+1/4'
'y+1/2, -z+1/4, -x+3/4'
'-y+1/4, -z+3/4, x+1/2'
'y+3/4, x+1/4, -z'
'-y+1/2, -x+1/2, -z+1/2'
'y+1/4, -x, z+3/4'
'-y, x+3/4, z+1/4'
'x+3/4, z+1/4, -y'
'-x, z+3/4, y+1/4'
'-x+1/2, -z+1/2, -y+1/2'
'x+1/4, -z, y+3/4'
'z+3/4, y+1/4, -x'
'z+1/4, -y, x+3/4'
'-z, y+3/4, x+1/4'
'-z+1/2, -y+1/2, -x+1/2'
'x, y+1/2, z+1/2'
'-x+1/4, -y+5/4, z+1'
'-x+3/4, y+1, -z+3/4'
'x+1/2, -y+3/4, -z+5/4'
'z, x+1/2, y+1/2'
'z+1/2, -x+3/4, -y+5/4'
'-z+1/4, -x+5/4, y+1'
'-z+3/4, x+1, -y+3/4'
'y, z+1/2, x+1/2'
'-y+3/4, z+1, -x+3/4'
'y+1/2, -z+3/4, -x+5/4'
'-y+1/4, -z+5/4, x+1'
'y+3/4, x+3/4, -z+1/2'
'-y+1/2, -x+1, -z+1'
'y+1/4, -x+1/2, z+5/4'
'-y, x+5/4, z+3/4'
'x+3/4, z+3/4, -y+1/2'
'-x, z+5/4, y+3/4'
'-x+1/2, -z+1, -y+1'
'x+1/4, -z+1/2, y+5/4'
'z+3/4, y+3/4, -x+1/2'
'z+1/4, -y+1/2, x+5/4'
'-z, y+5/4, x+3/4'
'-z+1/2, -y+1, -x+1'
'x+1/2, y, z+1/2'
'-x+3/4, -y+3/4, z+1'
'-x+5/4, y+1/2, -z+3/4'
'x+1, -y+1/4, -z+5/4'
'z+1/2, x, y+1/2'
'z+1, -x+1/4, -y+5/4'
'-z+3/4, -x+3/4, y+1'
'-z+5/4, x+1/2, -y+3/4'
'y+1/2, z, x+1/2'
'-y+5/4, z+1/2, -x+3/4'
'y+1, -z+1/4, -x+5/4'
'-y+3/4, -z+3/4, x+1'
'y+5/4, x+1/4, -z+1/2'
'-y+1, -x+1/2, -z+1'
'y+3/4, -x, z+5/4'
'-y+1/2, x+3/4, z+3/4'
'x+5/4, z+1/4, -y+1/2'
'-x+1/2, z+3/4, y+3/4'
'-x+1, -z+1/2, -y+1'
'x+3/4, -z, y+5/4'
'z+5/4, y+1/4, -x+1/2'
'z+3/4, -y, x+5/4'
'-z+1/2, y+3/4, x+3/4'
'-z+1, -y+1/2, -x+1'
'x+1/2, y+1/2, z'
'-x+3/4, -y+5/4, z+1/2'
'-x+5/4, y+1, -z+1/4'
'x+1, -y+3/4, -z+3/4'
'z+1/2, x+1/2, y'
'z+1, -x+3/4, -y+3/4'
'-z+3/4, -x+5/4, y+1/2'
'-z+5/4, x+1, -y+1/4'
'y+1/2, z+1/2, x'
'-y+5/4, z+1, -x+1/4'
'y+1, -z+3/4, -x+3/4'
'-y+3/4, -z+5/4, x+1/2'
'y+5/4, x+3/4, -z'
'-y+1, -x+1, -z+1/2'
'y+3/4, -x+1/2, z+3/4'
'-y+1/2, x+5/4, z+1/4'
'x+5/4, z+3/4, -y'
'-x+1/2, z+5/4, y+1/4'
'-x+1, -z+1, -y+1/2'
'x+3/4, -z+1/2, y+3/4'
'z+5/4, y+3/4, -x'
'z+3/4, -y+1/2, x+3/4'
'-z+1/2, y+5/4, x+1/4'
'-z+1, -y+1, -x+1/2'
'-x, -y, -z'
'x-1/4, y-3/4, -z-1/2'
'x-3/4, -y-1/2, z-1/4'
'-x-1/2, y-1/4, z-3/4'
'-z, -x, -y'
'-z-1/2, x-1/4, y-3/4'
'z-1/4, x-3/4, -y-1/2'
'z-3/4, -x-1/2, y-1/4'
'-y, -z, -x'
'y-3/4, -z-1/2, x-1/4'
'-y-1/2, z-1/4, x-3/4'
'y-1/4, z-3/4, -x-1/2'
'-y-3/4, -x-1/4, z'
'y-1/2, x-1/2, z-1/2'
'-y-1/4, x, -z-3/4'
'y, -x-3/4, -z-1/4'
'-x-3/4, -z-1/4, y'
'x, -z-3/4, -y-1/4'
'x-1/2, z-1/2, y-1/2'
'-x-1/4, z, -y-3/4'
'-z-3/4, -y-1/4, x'
'-z-1/4, y, -x-3/4'
'z, -y-3/4, -x-1/4'
'z-1/2, y-1/2, x-1/2'
'-x, -y+1/2, -z+1/2'
'x-1/4, y-1/4, -z'
'x-3/4, -y, z+1/4'
'-x-1/2, y+1/4, z-1/4'
'-z, -x+1/2, -y+1/2'
'-z-1/2, x+1/4, y-1/4'
'z-1/4, x-1/4, -y'
'z-3/4, -x, y+1/4'
'-y, -z+1/2, -x+1/2'
'y-3/4, -z, x+1/4'
'-y-1/2, z+1/4, x-1/4'
'y-1/4, z-1/4, -x'
'-y-3/4, -x+1/4, z+1/2'
'y-1/2, x, z'
'-y-1/4, x+1/2, -z-1/4'
'y, -x-1/4, -z+1/4'
'-x-3/4, -z+1/4, y+1/2'
'x, -z-1/4, -y+1/4'
'x-1/2, z, y'
'-x-1/4, z+1/2, -y-1/4'
'-z-3/4, -y+1/4, x+1/2'
'-z-1/4, y+1/2, -x-1/4'
'z, -y-1/4, -x+1/4'
'z-1/2, y, x'
'-x+1/2, -y, -z+1/2'
'x+1/4, y-3/4, -z'
'x-1/4, -y-1/2, z+1/4'
'-x, y-1/4, z-1/4'
'-z+1/2, -x, -y+1/2'
'-z, x-1/4, y-1/4'
'z+1/4, x-3/4, -y'
'z-1/4, -x-1/2, y+1/4'
'-y+1/2, -z, -x+1/2'
'y-1/4, -z-1/2, x+1/4'
'-y, z-1/4, x-1/4'
'y+1/4, z-3/4, -x'
'-y-1/4, -x-1/4, z+1/2'
'y, x-1/2, z'
'-y+1/4, x, -z-1/4'
'y+1/2, -x-3/4, -z+1/4'
'-x-1/4, -z-1/4, y+1/2'
'x+1/2, -z-3/4, -y+1/4'
'x, z-1/2, y'
'-x+1/4, z, -y-1/4'
'-z-1/4, -y-1/4, x+1/2'
'-z+1/4, y, -x-1/4'
'z+1/2, -y-3/4, -x+1/4'
'z, y-1/2, x'
'-x+1/2, -y+1/2, -z'
'x+1/4, y-1/4, -z-1/2'
'x-1/4, -y, z-1/4'
'-x, y+1/4, z-3/4'
'-z+1/2, -x+1/2, -y'
'-z, x+1/4, y-3/4'
'z+1/4, x-1/4, -y-1/2'
'z-1/4, -x, y-1/4'
'-y+1/2, -z+1/2, -x'
'y-1/4, -z, x-1/4'
'-y, z+1/4, x-3/4'
'y+1/4, z-1/4, -x-1/2'
'-y-1/4, -x+1/4, z'
'y, x, z-1/2'
'-y+1/4, x+1/2, -z-3/4'
'y+1/2, -x-1/4, -z-1/4'
'-x-1/4, -z+1/4, y'
'x+1/2, -z-1/4, -y-1/4'
'x, z, y-1/2'
'-x+1/4, z+1/2, -y-3/4'
'-z-1/4, -y+1/4, x'
'-z+1/4, y+1/2, -x-3/4'
'z+1/2, -y-1/4, -x-1/4'
'z, y, x-1/2'

loop_
_atom_site_label
_atom_site_type_symbol
_atom_site_fract_x
_atom_site_fract_y
_atom_site_fract_z
_atom_site_U_iso_or_equiv
_atom_site_adp_type
_atom_site_occupancy
_atom_site_site_symmetry_order
_atom_site_calc_flag
_atom_site_refinement_flags_posn
_atom_site_refinement_flags_adp
_atom_site_refinement_flags_occupancy
_atom_site_disorder_assembly
_atom_site_disorder_group
Sn01 Sn 0.750000 0.500000 0.250000 0.0569(2) Uani 1 6 d S T P . .
Cl02 Cl 0.65664(4) 0.49055(3) 0.24052(3) 0.0795(3) Uani 1 1 d . . . . .
N5 N 0.625000 0.375000 0.125000 0.0595(12) Uani 1 4 d S T P . .
N004 N 0.625000 0.625000 0.125000 0.067(2) Uani 1 12 d S T P . .
C005 C 0.66895(13) 0.40839(13) 0.10747(13) 0.0930(11) Uani 1 1 d . . . . .
H00A H 0.657576 0.430204 0.079410 0.140 Uiso 1 1 calc R U . . .
H00B H 0.697090 0.386814 0.095836 0.140 Uiso 1 1 calc R U . . .
H00C H 0.680506 0.429663 0.135871 0.140 Uiso 1 1 calc R U . . .
C6 C 0.59303(16) 0.65697(16) 0.09303(16) 0.210(4) Uani 1 3 d S T P . .
H6A H 0.591607 0.642651 0.058599 0.315 Uiso 0.3333 1 calc R U P A -1
H6B H 0.607349 0.691401 0.091607 0.315 Uiso 0.3333 1 calc R U P A -1
H6C H 0.558599 0.658393 0.107349 0.315 Uiso 0.3333 1 calc R U P A -1

loop_
_atom_site_aniso_label
_atom_site_aniso_U_11
_atom_site_aniso_U_22
_atom_site_aniso_U_33
_atom_site_aniso_U_23
_atom_site_aniso_U_13
_atom_site_aniso_U_12
Sn01 0.0569(2) 0.0569(2) 0.0569(2) -0.00168(10) 0.00168(10) -0.00168(10)
Cl02 0.0579(5) 0.0932(6) 0.0875(6) -0.0119(4) -0.0022(3) -0.0031(4)
N5 0.0581(17) 0.062(3) 0.0581(17) 0.000 0.000 0.000
N004 0.067(2) 0.067(2) 0.067(2) 0.000 0.000 0.000
C005 0.082(2) 0.100(2) 0.097(3) 0.011(2) 0.0063(18) -0.026(2)
C6 0.210(4) 0.210(4) 0.210(4) 0.068(3) -0.068(3) 0.068(3)

loop_
_atom_type_symbol
_atom_type_description
_atom_type_scat_dispersion_real
_atom_type_scat_dispersion_imag
_atom_type_scat_source
C C 0.0033 0.0016 'International Tables Vol C Tables 4.2.6.8 and 6.1.1.4'
H H 0.0000 0.0000 'International Tables Vol C Tables 4.2.6.8 and 6.1.1.4'
Cl Cl 0.1484 0.1585 'International Tables Vol C Tables 4.2.6.8 and 6.1.1.4'
N N 0.0061 0.0033 'International Tables Vol C Tables 4.2.6.8 and 6.1.1.4'
Sn Sn -0.6537 1.4246 'International Tables Vol C Tables 4.2.6.8 and 6.1.1.4'

loop_
_geom_angle_atom_site_label_1
_geom_angle_atom_site_label_2
_geom_angle_atom_site_label_3
_geom_angle
_geom_angle_site_symmetry_1
_geom_angle_site_symmetry_3
_geom_angle_publ_flag
Cl02 Sn01 Cl02 180.0 . 145_665 ?
Cl02 Sn01 Cl02 90.56(2) 150_655 156_566 ?
Cl02 Sn01 Cl02 90.56(2) 6_565 12_654 ?
Cl02 Sn01 Cl02 89.44(2) . 150_655 ?
Cl02 Sn01 Cl02 89.44(2) 145_665 12_654 ?
Cl02 Sn01 Cl02 90.56(2) 145_665 150_655 ?
Cl02 Sn01 Cl02 90.56(2) 145_665 156_566 ?
Cl02 Sn01 Cl02 90.56(2) . 6_565 ?
Cl02 Sn01 Cl02 90.57(2) . 12_654 ?
Cl02 Sn01 Cl02 89.44(2) 145_665 6_565 ?
Cl02 Sn01 Cl02 89.44(2) 150_655 12_654 ?
Cl02 Sn01 Cl02 180.00(4) 150_655 6_565 ?
Cl02 Sn01 Cl02 180.0 156_566 12_654 ?
Cl02 Sn01 Cl02 89.43(2) . 156_566 ?
Cl02 Sn01 Cl02 89.44(2) 6_565 156_566 ?
C005 N5 C005 109.41(12) . 191_566 ?
C005 N5 C005 109.41(12) 165_664 75_545 ?
C005 N5 C005 109.6(2) . 75_545 ?
C005 N5 C005 109.41(12) . 165_664 ?
C005 N5 C005 109.6(2) 191_566 165_664 ?
C005 N5 C005 109.41(12) 191_566 75_545 ?
C6 N004 C6 109.5 75_545 52_464 ?
C6 N004 C6 109.5 26_654 . ?
C6 N004 C6 109.5 75_545 . ?
C6 N004 C6 109.471(3) 75_545 26_654 ?
C6 N004 C6 109.5 52_464 26_654 ?
C6 N004 C6 109.471(1) 52_464 . ?
N5 C005 H00A 109.5 . . ?
N5 C005 H00B 109.5 . . ?
N5 C005 H00C 109.5 . . ?
H00A C005 H00B 109.5 . . ?
H00A C005 H00C 109.5 . . ?
H00B C005 H00C 109.5 . . ?
N004 C6 H6A 109.5 . . ?
N004 C6 H6B 109.5 . . ?
N004 C6 H6C 109.5 . . ?
H6A C6 H6B 109.5 . . ?
H6A C6 H6C 109.5 . . ?
H6B C6 H6C 109.5 . . ?

loop_
_geom_bond_atom_site_label_1
_geom_bond_atom_site_label_2
_geom_bond_distance
_geom_bond_site_symmetry_2
_geom_bond_publ_flag
Sn01 Cl02 2.4262(10) . ?
Sn01 Cl02 2.4262(10) 12_654 ?
Sn01 Cl02 2.4262(10) 6_565 ?
Sn01 Cl02 2.4262(10) 145_665 ?
Sn01 Cl02 2.4262(10) 150_655 ?
Sn01 Cl02 2.4262(10) 156_566 ?
N5 C005 1.490(4) . ?
N5 C005 1.490(4) 165_664 ?
N5 C005 1.490(4) 191_566 ?
N5 C005 1.490(4) 75_545 ?
N004 C6 1.424(7) 75_545 ?
N004 C6 1.424(7) 26_654 ?
N004 C6 1.424(7) . ?
N004 C6 1.424(7) 52_464 ?
C005 H00A 0.9600 . ?
C005 H00B 0.9600 . ?
C005 H00C 0.9600 . ?
C6 H6A 0.9600 . ?
C6 H6B 0.9600 . ?
C6 H6C 0.9600 . ?
